data_7014471
loop_
_publ_author_name
'Roy, Amit Saha'
'Biswas, Manas Kumar'
'Weyherm\"uller, Thomas'
'Ghosh, Prasanta'

_publ_section_title
;
 Unsymmetrical diimine complexes of iron(II) and manganese(II):
 synthesis, structure and photoluminescence of an isomer.
;
_journal_issue 1
_journal_name_full 'Dalton transactions (Cambridge, England : 2003)'
_journal_page_first 146
_journal_page_last 155
_journal_paper_doi 10.1039/c0dt00883d
_journal_volume 40
_journal_year 2011
_chemical_formula_moiety 'C24 H18 Cl2 Mn N6 O4, 0.5(H2 O)'
_chemical_formula_sum 'C24 H19 Cl2 Mn N6 O4.5'
_chemical_formula_weight 589.29
_chemical_name_systematic
;
?
;
_space_group_IT_number 14
_symmetry_cell_setting monoclinic
_symmetry_space_group_name_Hall '-P 2ybc'
_symmetry_space_group_name_H-M 'P 1 21/c 1'
_atom_sites_solution_hydrogens geom
_atom_sites_solution_primary direct
_atom_sites_solution_secondary difmap
_audit_creation_method SHELXL-97
_cell_angle_alpha 90.00
_cell_angle_beta 112.822(3)
_cell_angle_gamma 90.00
_cell_formula_units_Z 4
_cell_length_a 12.5083(3)
_cell_length_b 14.1086(4)
_cell_length_c 15.2964(4)
_cell_measurement_reflns_used 38606
_cell_measurement_temperature 100(2)
_cell_measurement_theta_max 31.51
_cell_measurement_theta_min 2.91
_cell_volume 2488.10(13)
_computing_cell_refinement 'Bruker AXS Collect Software'
_computing_data_collection 'Bruker AXS Collect Software'
_computing_data_reduction 'Bruker AXS Collect Software'
_computing_structure_refinement 'SHELXL-97 (Sheldrick, 1997)'
_computing_structure_solution 'SHELXS-97 (Sheldrick, 1990)'
_diffrn_ambient_temperature 100(2)
_diffrn_measured_fraction_theta_full 0.998
_diffrn_measured_fraction_theta_max 0.998
_diffrn_measurement_device_type 'Bruker-Nonius KappaCCD'
_diffrn_measurement_method '676 images at 1.0 deg. stepwise rotation in omega and phi, 90 sec./frame'
_diffrn_radiation_monochromator graphite
_diffrn_radiation_source 'rotating anode, 50 kV, 80 mA'
_diffrn_radiation_type MoK\a
_diffrn_radiation_wavelength 0.71073
_diffrn_reflns_av_R_equivalents 0.0512
_diffrn_reflns_av_sigmaI/netI 0.0389
_diffrn_reflns_limit_h_max 18
_diffrn_reflns_limit_h_min -18
_diffrn_reflns_limit_k_max 20
_diffrn_reflns_limit_k_min -20
_diffrn_reflns_limit_l_max 18
_diffrn_reflns_limit_l_min -22
_diffrn_reflns_number 45198
_diffrn_reflns_theta_full 31.53
_diffrn_reflns_theta_max 31.53
_diffrn_reflns_theta_min 3.05
_exptl_absorpt_coefficient_mu 0.792
_exptl_absorpt_correction_T_max 0.9393
_exptl_absorpt_correction_T_min 0.9109
_exptl_absorpt_correction_type multi-scan
_exptl_absorpt_process_details 'SADABS 2006/1, Bruker AXS (2006)'
_exptl_crystal_colour orange
_exptl_crystal_density_diffrn 1.573
_exptl_crystal_density_method 'not measured'
_exptl_crystal_description 'transparent parallelepiped'
_exptl_crystal_F_000 1200
_exptl_crystal_size_max 0.12
_exptl_crystal_size_mid 0.08
_exptl_crystal_size_min 0.08
_refine_diff_density_max 1.103
_refine_diff_density_min -0.977
_refine_diff_density_rms 0.077
_refine_ls_extinction_method none
_refine_ls_goodness_of_fit_ref 1.019
_refine_ls_hydrogen_treatment constr
_refine_ls_matrix_type full
_refine_ls_number_parameters 343
_refine_ls_number_reflns 8287
_refine_ls_number_restraints 0
_refine_ls_restrained_S_all 1.019
_refine_ls_R_factor_all 0.0616
_refine_ls_R_factor_gt 0.0427
_refine_ls_shift/su_max 0.001
_refine_ls_shift/su_mean 0.000
_refine_ls_structure_factor_coef Fsqd
_refine_ls_weighting_details 'calc w=1/[\s^2^(Fo^2^)+(0.0435P)^2^+2.2429P] where P=(Fo^2^+2Fc^2^)/3'
_refine_ls_weighting_scheme calc
_refine_ls_wR_factor_gt 0.0986
_refine_ls_wR_factor_ref 0.1085
_reflns_number_gt 6447
_reflns_number_total 8287
_reflns_threshold_expression >2sigma(I)
_cod_data_source_file C0DT00883D.TXT
_cod_data_source_block CCDC770797
_cod_depositor_comments
;
The following automatic conversions were performed:
'_exptl_absorpt_correction_type' value 'Multi-Scan' changed to
'multi-scan' according to
'/home/saulius/struct/CIF-dictionaries/cif_core.dic' dictionary named
'cif_core.dic' version 2.4.1 from 2010-06-29.

Automatic conversion script
Id: cif_fix_enum 1555 2011-01-17 13:19:09Z saulius 
;
_cod_original_cell_volume 2488.10(11)
_cod_original_sg_symbol_H-M P2(1)/c
_cod_original_formula_sum 'C24 H19 Cl2 Mn N6 O4.50'
_cod_database_code 7014471

loop_
_symmetry_equiv_pos_as_xyz
'x, y, z'
'-x, y+1/2, -z+1/2'
'-x, -y, -z'
'x, -y-1/2, z-1/2'

loop_
_atom_site_label
_atom_site_type_symbol
_atom_site_fract_x
_atom_site_fract_y
_atom_site_fract_z
_atom_site_U_iso_or_equiv
_atom_site_adp_type
_atom_site_occupancy
_atom_site_symmetry_multiplicity
_atom_site_calc_flag
_atom_site_refinement_flags
_atom_site_disorder_assembly
_atom_site_disorder_group
Mn1 Mn 0.21123(2) 0.838345(19) 0.351979(19) 0.01895(7) Uani 1 1 d . . .
Cl1 Cl 0.16979(6) 0.97896(4) 0.42742(4) 0.03970(13) Uani 1 1 d . . .
Cl2 Cl 0.29992(4) 0.90154(3) 0.25059(3) 0.02462(9) Uani 1 1 d . . .
N1 N 0.02119(13) 0.82497(10) 0.25340(11) 0.0186(3) Uani 1 1 d . . .
C2 C -0.06119(16) 0.88877(13) 0.24555(14) 0.0232(3) Uani 1 1 d . . .
H2 H -0.0399 0.9444 0.2834 0.028 Uiso 1 1 calc R . .
C3 C -0.17698(16) 0.87737(14) 0.18431(15) 0.0261(4) Uani 1 1 d . . .
H3 H -0.2327 0.9249 0.1799 0.031 Uiso 1 1 calc R . .
C4 C -0.20927(16) 0.79605(14) 0.13034(14) 0.0260(4) Uani 1 1 d . . .
H4 H -0.2874 0.7869 0.0877 0.031 Uiso 1 1 calc R . .
C5 C -0.12545(16) 0.72750(13) 0.13947(14) 0.0240(4) Uani 1 1 d . . .
H5 H -0.1457 0.6699 0.1048 0.029 Uiso 1 1 calc R . .
C6 C -0.01151(15) 0.74519(12) 0.20048(12) 0.0184(3) Uani 1 1 d . . .
C7 C 0.08004(15) 0.67666(12) 0.20797(13) 0.0197(3) Uani 1 1 d . . .
H7 H 0.0608 0.6202 0.1713 0.024 Uiso 1 1 calc R . .
N8 N 0.18564(12) 0.69227(10) 0.26353(11) 0.0186(3) Uani 1 1 d . . .
C9 C 0.27326(15) 0.62768(12) 0.26396(13) 0.0193(3) Uani 1 1 d . . .
C10 C 0.37112(15) 0.61969(12) 0.34788(13) 0.0201(3) Uani 1 1 d . . .
H10 H 0.3778 0.6559 0.4021 0.024 Uiso 1 1 calc R . .
C11 C 0.45843(15) 0.55791(13) 0.35069(13) 0.0210(3) Uani 1 1 d . . .
C12 C 0.45394(16) 0.50466(13) 0.27294(14) 0.0242(4) Uani 1 1 d . . .
H12 H 0.5151 0.4628 0.2769 0.029 Uiso 1 1 calc R . .
C13 C 0.35682(17) 0.51478(13) 0.18913(14) 0.0246(4) Uani 1 1 d . . .
H13 H 0.3517 0.4797 0.1347 0.029 Uiso 1 1 calc R . .
C14 C 0.26684(16) 0.57567(13) 0.18386(13) 0.0220(3) Uani 1 1 d . . .
H14 H 0.2011 0.5820 0.1260 0.026 Uiso 1 1 calc R . .
N15 N 0.56046(13) 0.54948(11) 0.44035(12) 0.0235(3) Uani 1 1 d . . .
O16 O 0.56243(11) 0.59738(10) 0.50810(10) 0.0268(3) Uani 1 1 d . . .
O17 O 0.63789(12) 0.49391(11) 0.44384(11) 0.0325(3) Uani 1 1 d . . .
N21 N 0.38277(14) 0.81974(11) 0.47913(11) 0.0232(3) Uani 1 1 d . . .
C22 C 0.47836(17) 0.87027(14) 0.49141(15) 0.0282(4) Uani 1 1 d . . .
H22 H 0.4831 0.9022 0.4383 0.034 Uiso 1 1 calc R . .
C23 C 0.57109(17) 0.87784(15) 0.57887(16) 0.0325(4) Uani 1 1 d . . .
H23 H 0.6368 0.9154 0.5856 0.039 Uiso 1 1 calc R . .
C24 C 0.56568(18) 0.82987(17) 0.65533(16) 0.0348(5) Uani 1 1 d . . .
H24 H 0.6277 0.8344 0.7157 0.042 Uiso 1 1 calc R . .
C25 C 0.46847(18) 0.77450(15) 0.64374(14) 0.0291(4) Uani 1 1 d . . .
H25 H 0.4641 0.7392 0.6951 0.035 Uiso 1 1 calc R . .
C26 C 0.37847(16) 0.77264(13) 0.55487(13) 0.0221(3) Uani 1 1 d . . .
C27 C 0.26935(17) 0.72139(13) 0.53812(13) 0.0231(3) Uani 1 1 d . . .
H27 H 0.2637 0.6788 0.5843 0.028 Uiso 1 1 calc R . .
N28 N 0.18260(13) 0.73554(11) 0.46014(11) 0.0212(3) Uani 1 1 d . . .
C29 C 0.07638(16) 0.68635(12) 0.44100(12) 0.0205(3) Uani 1 1 d . . .
C30 C -0.02062(16) 0.73880(12) 0.43466(13) 0.0218(3) Uani 1 1 d . . .
H30 H -0.0151 0.8048 0.4479 0.026 Uiso 1 1 calc R . .
C31 C -0.12566(16) 0.69126(13) 0.40838(13) 0.0222(3) Uani 1 1 d . . .
C32 C -0.13897(17) 0.59567(14) 0.38603(14) 0.0254(4) Uani 1 1 d . . .
H32 H -0.2125 0.5657 0.3672 0.030 Uiso 1 1 calc R . .
C33 C -0.04072(18) 0.54509(13) 0.39211(15) 0.0279(4) Uani 1 1 d . . .
H33 H -0.0472 0.4795 0.3769 0.033 Uiso 1 1 calc R . .
C34 C 0.06692(17) 0.58951(13) 0.42026(14) 0.0246(4) Uani 1 1 d . . .
H34 H 0.1337 0.5541 0.4253 0.030 Uiso 1 1 calc R . .
N35 N -0.22859(15) 0.74650(13) 0.40196(12) 0.0276(3) Uani 1 1 d . . .
O36 O -0.21788(16) 0.83220(12) 0.41416(14) 0.0437(4) Uani 1 1 d . . .
O37 O -0.32031(13) 0.70394(13) 0.38562(12) 0.0378(4) Uani 1 1 d . . .
O40 O 0.0145(6) 0.9503(5) 0.5231(6) 0.115(2) Uani 0.50 1 d P . .

loop_
_atom_site_aniso_label
_atom_site_aniso_U_11
_atom_site_aniso_U_22
_atom_site_aniso_U_33
_atom_site_aniso_U_23
_atom_site_aniso_U_13
_atom_site_aniso_U_12
Mn1 0.01870(12) 0.01866(12) 0.01743(13) 0.00074(9) 0.00474(9) -0.00408(9)
Cl1 0.0552(3) 0.0253(2) 0.0315(3) -0.01019(19) 0.0090(2) 0.0001(2)
Cl2 0.0243(2) 0.0274(2) 0.0239(2) 0.00160(16) 0.01125(16) -0.00517(16)
N1 0.0195(6) 0.0173(6) 0.0188(7) 0.0000(5) 0.0073(5) -0.0006(5)
C2 0.0238(8) 0.0200(8) 0.0266(9) -0.0006(7) 0.0107(7) 0.0018(6)
C3 0.0211(8) 0.0250(9) 0.0317(10) 0.0046(7) 0.0096(7) 0.0053(7)
C4 0.0170(8) 0.0281(9) 0.0282(9) 0.0033(7) 0.0035(7) -0.0003(7)
C5 0.0205(8) 0.0222(8) 0.0253(9) -0.0001(7) 0.0044(7) -0.0008(6)
C6 0.0197(7) 0.0170(7) 0.0178(8) 0.0009(6) 0.0066(6) -0.0003(6)
C7 0.0216(8) 0.0164(7) 0.0208(8) -0.0006(6) 0.0079(6) 0.0002(6)
N8 0.0190(6) 0.0167(6) 0.0207(7) 0.0020(5) 0.0085(5) 0.0013(5)
C9 0.0203(7) 0.0168(7) 0.0223(8) 0.0014(6) 0.0100(6) 0.0007(6)
C10 0.0206(8) 0.0195(7) 0.0220(8) -0.0004(6) 0.0104(6) -0.0002(6)
C11 0.0164(7) 0.0214(8) 0.0255(9) 0.0028(6) 0.0086(6) -0.0005(6)
C12 0.0238(8) 0.0214(8) 0.0320(10) 0.0010(7) 0.0159(7) 0.0034(6)
C13 0.0273(9) 0.0237(8) 0.0264(9) -0.0029(7) 0.0145(7) 0.0007(7)
C14 0.0232(8) 0.0218(8) 0.0218(8) 0.0006(6) 0.0096(7) -0.0002(6)
N15 0.0164(6) 0.0251(7) 0.0295(8) 0.0037(6) 0.0094(6) -0.0004(5)
O16 0.0214(6) 0.0290(7) 0.0271(7) -0.0019(5) 0.0063(5) -0.0037(5)
O17 0.0212(6) 0.0378(8) 0.0393(8) 0.0067(6) 0.0127(6) 0.0094(6)
N21 0.0224(7) 0.0208(7) 0.0218(7) -0.0009(6) 0.0037(6) -0.0030(5)
C22 0.0221(9) 0.0255(9) 0.0312(10) -0.0001(7) 0.0040(8) -0.0046(7)
C23 0.0211(9) 0.0295(10) 0.0386(12) -0.0068(8) 0.0023(8) -0.0010(7)
C24 0.0231(9) 0.0422(12) 0.0286(10) -0.0103(9) -0.0014(8) 0.0074(8)
C25 0.0289(9) 0.0341(10) 0.0200(9) -0.0016(7) 0.0048(7) 0.0087(8)
C26 0.0240(8) 0.0209(8) 0.0185(8) -0.0020(6) 0.0050(7) 0.0044(6)
C27 0.0313(9) 0.0198(8) 0.0195(8) 0.0005(6) 0.0113(7) 0.0018(7)
N28 0.0243(7) 0.0189(7) 0.0202(7) -0.0009(5) 0.0085(6) -0.0033(5)
C29 0.0252(8) 0.0191(7) 0.0186(8) 0.0011(6) 0.0100(7) -0.0027(6)
C30 0.0294(9) 0.0176(7) 0.0193(8) 0.0008(6) 0.0105(7) -0.0004(6)
C31 0.0257(8) 0.0232(8) 0.0198(8) 0.0019(6) 0.0110(7) 0.0023(7)
C32 0.0265(9) 0.0242(8) 0.0272(9) -0.0007(7) 0.0124(7) -0.0038(7)
C33 0.0330(10) 0.0188(8) 0.0359(11) -0.0028(7) 0.0179(8) -0.0035(7)
C34 0.0269(9) 0.0197(8) 0.0306(9) 0.0011(7) 0.0149(8) -0.0005(7)
N35 0.0289(8) 0.0312(8) 0.0224(8) 0.0036(6) 0.0097(7) 0.0049(7)
O36 0.0421(9) 0.0297(8) 0.0576(11) -0.0004(7) 0.0173(8) 0.0111(7)
O37 0.0280(7) 0.0441(9) 0.0455(9) 0.0022(7) 0.0187(7) 0.0029(7)
O40 0.100(5) 0.110(5) 0.144(6) 0.037(5) 0.055(5) 0.017(4)

loop_
_atom_type_symbol
_atom_type_description
_atom_type_scat_dispersion_real
_atom_type_scat_dispersion_imag
_atom_type_scat_source
C C 0.0033 0.0016 'International Tables Vol C Tables 4.2.6.8 and 6.1.1.4'
H H 0.0000 0.0000 'International Tables Vol C Tables 4.2.6.8 and 6.1.1.4'
N N 0.0061 0.0033 'International Tables Vol C Tables 4.2.6.8 and 6.1.1.4'
O O 0.0106 0.0060 'International Tables Vol C Tables 4.2.6.8 and 6.1.1.4'
Cl Cl 0.1484 0.1585 'International Tables Vol C Tables 4.2.6.8 and 6.1.1.4'
Mn Mn 0.3368 0.7283 'International Tables Vol C Tables 4.2.6.8 and 6.1.1.4'

loop_
_geom_angle_atom_site_label_1
_geom_angle_atom_site_label_2
_geom_angle_atom_site_label_3
_geom_angle
_geom_angle_site_symmetry_1
_geom_angle_site_symmetry_3
_geom_angle_publ_flag
N1 Mn1 N21 161.68(6) . . ?
N1 Mn1 N28 90.58(5) . . ?
N21 Mn1 N28 71.11(6) . . ?
N1 Mn1 Cl2 103.20(4) . . ?
N21 Mn1 Cl2 94.36(4) . . ?
N28 Mn1 Cl2 157.90(4) . . ?
N1 Mn1 N8 71.39(5) . . ?
N21 Mn1 N8 104.79(5) . . ?
N28 Mn1 N8 80.98(5) . . ?
Cl2 Mn1 N8 87.08(4) . . ?
N1 Mn1 Cl1 91.25(4) . . ?
N21 Mn1 Cl1 89.57(4) . . ?
N28 Mn1 Cl1 92.91(4) . . ?
Cl2 Mn1 Cl1 103.82(2) . . ?
N8 Mn1 Cl1 161.41(4) . . ?
C2 N1 C6 117.52(15) . . ?
C2 N1 Mn1 125.01(12) . . ?
C6 N1 Mn1 117.44(11) . . ?
N1 C2 C3 123.03(17) . . ?
N1 C2 H2 118.5 . . ?
C3 C2 H2 118.5 . . ?
C4 C3 C2 118.97(17) . . ?
C4 C3 H3 120.5 . . ?
C2 C3 H3 120.5 . . ?
C3 C4 C5 118.90(17) . . ?
C3 C4 H4 120.6 . . ?
C5 C4 H4 120.6 . . ?
C6 C5 C4 118.58(17) . . ?
C6 C5 H5 120.7 . . ?
C4 C5 H5 120.7 . . ?
N1 C6 C5 122.95(16) . . ?
N1 C6 C7 117.07(15) . . ?
C5 C6 C7 119.96(16) . . ?
N8 C7 C6 120.68(15) . . ?
N8 C7 H7 119.7 . . ?
C6 C7 H7 119.7 . . ?
C7 N8 C9 119.11(15) . . ?
C7 N8 Mn1 113.32(11) . . ?
C9 N8 Mn1 127.49(11) . . ?
C10 C9 C14 119.64(16) . . ?
C10 C9 N8 117.13(15) . . ?
C14 C9 N8 123.19(16) . . ?
C11 C10 C9 118.69(16) . . ?
C11 C10 H10 120.7 . . ?
C9 C10 H10 120.7 . . ?
C10 C11 C12 122.97(17) . . ?
C10 C11 N15 117.92(16) . . ?
C12 C11 N15 119.11(16) . . ?
C11 C12 C13 117.69(16) . . ?
C11 C12 H12 121.2 . . ?
C13 C12 H12 121.2 . . ?
C12 C13 C14 120.94(17) . . ?
C12 C13 H13 119.5 . . ?
C14 C13 H13 119.5 . . ?
C13 C14 C9 120.04(17) . . ?
C13 C14 H14 120.0 . . ?
C9 C14 H14 120.0 . . ?
O16 N15 O17 123.74(16) . . ?
O16 N15 C11 117.88(15) . . ?
O17 N15 C11 118.37(16) . . ?
C22 N21 C26 118.03(16) . . ?
C22 N21 Mn1 123.37(13) . . ?
C26 N21 Mn1 116.67(12) . . ?
N21 C22 C23 122.7(2) . . ?
N21 C22 H22 118.7 . . ?
C23 C22 H22 118.7 . . ?
C24 C23 C22 118.8(2) . . ?
C24 C23 H23 120.6 . . ?
C22 C23 H23 120.6 . . ?
C23 C24 C25 119.65(19) . . ?
C23 C24 H24 120.2 . . ?
C25 C24 H24 120.2 . . ?
C26 C25 C24 118.0(2) . . ?
C26 C25 H25 121.0 . . ?
C24 C25 H25 121.0 . . ?
N21 C26 C25 122.81(18) . . ?
N21 C26 C27 115.63(16) . . ?
C25 C26 C27 121.52(18) . . ?
N28 C27 C26 118.56(16) . . ?
N28 C27 H27 120.7 . . ?
C26 C27 H27 120.7 . . ?
C27 N28 C29 120.11(16) . . ?
C27 N28 Mn1 116.80(12) . . ?
C29 N28 Mn1 123.04(11) . . ?
C30 C29 C34 120.61(17) . . ?
C30 C29 N28 118.25(16) . . ?
C34 C29 N28 120.87(16) . . ?
C31 C30 C29 117.69(16) . . ?
C31 C30 H30 121.2 . . ?
C29 C30 H30 121.2 . . ?
C32 C31 C30 123.46(17) . . ?
C32 C31 N35 118.66(17) . . ?
C30 C31 N35 117.87(16) . . ?
C31 C32 C33 117.63(17) . . ?
C31 C32 H32 121.2 . . ?
C33 C32 H32 121.2 . . ?
C32 C33 C34 120.81(18) . . ?
C32 C33 H33 119.6 . . ?
C34 C33 H33 119.6 . . ?
C33 C34 C29 119.78(18) . . ?
C33 C34 H34 120.1 . . ?
C29 C34 H34 120.1 . . ?
O36 N35 O37 123.46(19) . . ?
O36 N35 C31 118.10(18) . . ?
O37 N35 C31 118.44(17) . . ?

loop_
_geom_bond_atom_site_label_1
_geom_bond_atom_site_label_2
_geom_bond_distance
_geom_bond_site_symmetry_2
_geom_bond_publ_flag
Mn1 N1 2.2759(15) . ?
Mn1 N21 2.2843(16) . ?
Mn1 N28 2.3300(15) . ?
Mn1 Cl2 2.4012(5) . ?
Mn1 N8 2.4176(15) . ?
Mn1 Cl1 2.4496(6) . ?
N1 C2 1.338(2) . ?
N1 C6 1.354(2) . ?
C2 C3 1.396(3) . ?
C2 H2 0.9500 . ?
C3 C4 1.379(3) . ?
C3 H3 0.9500 . ?
C4 C5 1.393(3) . ?
C4 H4 0.9500 . ?
C5 C6 1.390(2) . ?
C5 H5 0.9500 . ?
C6 C7 1.469(2) . ?
C7 N8 1.282(2) . ?
C7 H7 0.9500 . ?
N8 C9 1.423(2) . ?
C9 C10 1.393(3) . ?
C9 C14 1.403(3) . ?
C10 C11 1.385(2) . ?
C10 H10 0.9500 . ?
C11 C12 1.389(3) . ?
C11 N15 1.472(2) . ?
C12 C13 1.390(3) . ?
C12 H12 0.9500 . ?
C13 C14 1.393(3) . ?
C13 H13 0.9500 . ?
C14 H14 0.9500 . ?
N15 O16 1.229(2) . ?
N15 O17 1.231(2) . ?
N21 C22 1.341(2) . ?
N21 C26 1.355(2) . ?
C22 C23 1.394(3) . ?
C22 H22 0.9500 . ?
C23 C24 1.375(3) . ?
C23 H23 0.9500 . ?
C24 C25 1.397(3) . ?
C24 H24 0.9500 . ?
C25 C26 1.389(3) . ?
C25 H25 0.9500 . ?
C26 C27 1.477(3) . ?
C27 N28 1.279(2) . ?
C27 H27 0.9500 . ?
N28 C29 1.425(2) . ?
C29 C30 1.392(3) . ?
C29 C34 1.397(2) . ?
C30 C31 1.388(3) . ?
C30 H30 0.9500 . ?
C31 C32 1.385(3) . ?
C31 N35 1.475(2) . ?
C32 C33 1.393(3) . ?
C32 H32 0.9500 . ?
C33 C34 1.393(3) . ?
C33 H33 0.9500 . ?
C34 H34 0.9500 . ?
N35 O36 1.223(2) . ?
N35 O37 1.232(2) . ?
O40 O40 1.550(13) 3_576 ?
